data_7711728
loop_
_publ_author_name
'Chang, Jiarui'
'Ding, Man'
'Mao, Jia-Xue'
'Zhang, Jie'
'Chen, Xuenian'

_publ_section_title
;
 Reactions and catalytic applications of a PNCNP pincer palladium hydride
 complex
;
_journal_name_full 'Dalton Transactions'
_journal_paper_doi 10.1039/D2DT03131K
_journal_year 2022
_chemical_formula_moiety 'C22 H42 N2 P2 Pd'
_chemical_formula_sum 'C22 H42 N2 P2 Pd'
_chemical_formula_weight 502.91
_chemical_name_systematic tBu-PNCNP-Pd-H
_space_group_crystal_system orthorhombic
_space_group_IT_number 61
_space_group_name_Hall '-P 2ac 2ab'
_space_group_name_H-M_alt 'P b c a'
_atom_sites_solution_hydrogens mixed
_atom_sites_solution_primary iterative
_audit_creation_date 2022-07-12
_audit_creation_method
;
Olex2 1.2
(compiled 2018.05.29 svn.r3508 for OlexSys, GUI svn.r5506)
;
_audit_update_record
;
2022-07-21 deposited with the CCDC.	2022-11-02 downloaded from the CCDC.
;
_cell_angle_alpha 90
_cell_angle_beta 90
_cell_angle_gamma 90
_cell_formula_units_Z 8
_cell_length_a 11.4139(2)
_cell_length_b 15.3554(3)
_cell_length_c 28.0400(5)
_cell_measurement_reflns_used 5639
_cell_measurement_temperature 150.00(10)
_cell_measurement_theta_max 71.2310
_cell_measurement_theta_min 5.0010
_cell_volume 4914.43(16)
_computing_cell_refinement 'CrysAlisPro 1.171.40.53 (Rigaku OD, 2019)'
_computing_data_collection 'CrysAlisPro 1.171.40.53 (Rigaku OD, 2019)'
_computing_data_reduction 'CrysAlisPro 1.171.40.53 (Rigaku OD, 2019)'
_computing_molecular_graphics 'Olex2 (Dolomanov et al., 2009)'
_computing_publication_material 'Olex2 (Dolomanov et al., 2009)'
_computing_structure_refinement 'ShelXL (Sheldrick, 2015)'
_computing_structure_solution 'olex2.solve (Bourhis et al., 2015)'
_diffrn_ambient_environment N~2~
_diffrn_ambient_temperature 150.00(10)
_diffrn_detector 'CCD plate'
_diffrn_detector_area_resol_mean 8.0521
_diffrn_detector_type EosS2
_diffrn_measured_fraction_theta_full 0.994
_diffrn_measured_fraction_theta_max 0.972
_diffrn_measurement_details
;
List of Runs (angles in degrees, time in seconds):

  # Type    Start    End  Width  t~exp~   \w     \q     \k     \f   Frames
#--------------------------------------------------------------------------
  1  \w    -10.00  32.00   1.00    4.16    --  -35.62  76.00  56.00   42
  2  \w    -92.00 -19.00   1.00    4.16    --  -35.62 -76.00 -70.00   73
  3  \w     -4.00  23.00   1.00    4.16    --   35.62 -92.00-169.00   27
  4  \w     44.00  86.00   1.00   16.65    --  107.12 -92.00-169.00   42
  5  \w     45.00 118.00   1.00   16.65    --  107.12 -57.00  58.00   73
  6  \w     81.00 173.00   1.00   16.65    --  107.12  76.00  56.00   92
  7  \w    -41.00  34.00   1.00    4.16    --  -35.62  38.00 -90.00   75
  8  \w     59.00 107.00   1.00    4.16    --   35.62 178.00 -30.00   48
  9  \w     85.00 119.00   1.00   16.65    --  107.12 -77.00-150.00   34
 10  \w     40.00  83.00   1.00   16.65    --  107.12 -77.00-150.00   43
 11  \w     55.00 128.00   1.00   16.65    --  107.12 -30.00 -90.00   73
;
_diffrn_measurement_device 'four-circle diffractometer'
_diffrn_measurement_device_type 'SuperNova, Dual, Cu at home/near, EosS2'
_diffrn_measurement_method '\w scans'
_diffrn_orient_matrix_type 'CrysAlisPro convention (1999,Acta A55,543-557)'
_diffrn_orient_matrix_UB_11 0.0580759000
_diffrn_orient_matrix_UB_12 -0.0827109000
_diffrn_orient_matrix_UB_13 -0.0201076000
_diffrn_orient_matrix_UB_21 -0.0711008000
_diffrn_orient_matrix_UB_22 0.0099680000
_diffrn_orient_matrix_UB_23 -0.0463904000
_diffrn_orient_matrix_UB_31 0.0990458000
_diffrn_orient_matrix_UB_32 0.0556560000
_diffrn_orient_matrix_UB_33 -0.0216112000
_diffrn_radiation_monochromator mirror
_diffrn_radiation_probe x-ray
_diffrn_radiation_type CuK\a
_diffrn_radiation_wavelength 1.54184
_diffrn_reflns_av_R_equivalents 0.0428
_diffrn_reflns_av_unetI/netI 0.0468
_diffrn_reflns_Laue_measured_fraction_full 0.994
_diffrn_reflns_Laue_measured_fraction_max 0.972
_diffrn_reflns_limit_h_max 13
_diffrn_reflns_limit_h_min -8
_diffrn_reflns_limit_k_max 18
_diffrn_reflns_limit_k_min -13
_diffrn_reflns_limit_l_max 34
_diffrn_reflns_limit_l_min -33
_diffrn_reflns_number 12651
_diffrn_reflns_point_group_measured_fraction_full 0.994
_diffrn_reflns_point_group_measured_fraction_max 0.972
_diffrn_reflns_theta_full 67.684
_diffrn_reflns_theta_max 71.518
_diffrn_reflns_theta_min 4.997
_diffrn_source 'micro-focus sealed X-ray tube'
_diffrn_source_type 'SuperNova (Cu) X-ray Source'
_exptl_absorpt_coefficient_mu 7.376
_exptl_absorpt_correction_T_max 1.00000
_exptl_absorpt_correction_T_min 0.39592
_exptl_absorpt_correction_type multi-scan
_exptl_absorpt_process_details
;
CrysAlisPro 1.171.40.53 (Rigaku Oxford Diffraction, 2019)
Empirical absorption correction using spherical harmonics,
 implemented in SCALE3 ABSPACK scaling algorithm.
;
_exptl_crystal_colour 'clear light colourless'
_exptl_crystal_colour_lustre clear
_exptl_crystal_colour_modifier light
_exptl_crystal_colour_primary colourless
_exptl_crystal_density_diffrn 1.359
_exptl_crystal_description block
_exptl_crystal_F_000 2112
_exptl_crystal_size_max 0.02
_exptl_crystal_size_mid 0.02
_exptl_crystal_size_min 0.02
_refine_diff_density_max 1.534
_refine_diff_density_min -1.175
_refine_diff_density_rms 0.113
_refine_ls_extinction_method none
_refine_ls_goodness_of_fit_ref 1.067
_refine_ls_hydrogen_treatment mixed
_refine_ls_matrix_type full
_refine_ls_number_parameters 268
_refine_ls_number_reflns 4655
_refine_ls_number_restraints 0
_refine_ls_restrained_S_all 1.067
_refine_ls_R_factor_all 0.0541
_refine_ls_R_factor_gt 0.0455
_refine_ls_shift/su_max 0.001
_refine_ls_shift/su_mean 0.000
_refine_ls_structure_factor_coef Fsqd
_refine_ls_weighting_details 'w=1/[\s^2^(Fo^2^)+(0.0616P)^2^+7.8607P] where P=(Fo^2^+2Fc^2^)/3'
_refine_ls_weighting_scheme calc
_refine_ls_wR_factor_gt 0.1152
_refine_ls_wR_factor_ref 0.1222
_reflns_Friedel_coverage 0.000
_reflns_number_gt 3965
_reflns_number_total 4655
_reflns_threshold_expression 'I > 2\s(I)'
_cod_data_source_file d2dt03131k2.cif
_cod_data_source_block cjr-20220712
_cod_database_code 7711728
_shelx_shelxl_version_number 2016/6
_chemical_oxdiff_formula 'P1 N1 C1 Pd1'
_shelx_space_group_comment
;
The symmetry employed for this shelxl refinement is uniquely defined
by the following loop, which should always be used as a source of
symmetry information in preference to the above space-group names.
They are only intended as comments.
;
_shelx_estimated_absorpt_t_max 0.867
_shelx_estimated_absorpt_t_min 0.867
_diffrn_oxdiff_digest_frames
;
01023684dba86bc3f3950d16373bab004900027790f
;
_reflns_odcompleteness_completeness 99.53
_reflns_odcompleteness_iscentric 1
_reflns_odcompleteness_theta 66.97
_olex2_refinement_description
;
1. Fixed Uiso
 At 1.2 times of:
  All C(H) groups
 At 1.5 times of:
  All C(H,H,H) groups
2.a Aromatic/amide H refined with riding coordinates:
 C5(H5), C3(H3), C4(H4)
2.b Idealised Me refined as rotating group:
 C10(H10A,H10B,H10C), C13(H13A,H13B,H13C), C21(H21A,H21B,H21C), C8(H8A,H8B,
 H8C), C12(H12A,H12B,H12C), C9(H9A,H9B,H9C), C18(H18A,H18B,H18C), C14(H14A,H14B,
 H14C), C17(H17A,H17B,H17C), C16(H16A,H16B,H16C), C22(H22A,H22B,H22C), C20(H20A,
 H20B,H20C)
;
_olex2_submission_special_instructions 'No special instructions were received'
_oxdiff_exptl_absorpt_empirical_details
;
Empirical correction (ABSPACK) includes:
- Absorption correction using spherical harmonics
- Frame scaling
;
_oxdiff_exptl_absorpt_empirical_full_max 4.429
_oxdiff_exptl_absorpt_empirical_full_min 0.577

loop_
_space_group_symop_operation_xyz
'x, y, z'
'-x+1/2, -y, z+1/2'
'-x, y+1/2, -z+1/2'
'x+1/2, -y+1/2, -z'
'-x, -y, -z'
'x-1/2, y, -z-1/2'
'x, -y-1/2, z-1/2'
'-x-1/2, y-1/2, z'

loop_
_atom_site_label
_atom_site_type_symbol
_atom_site_fract_x
_atom_site_fract_y
_atom_site_fract_z
_atom_site_U_iso_or_equiv
_atom_site_adp_type
_atom_site_occupancy
_atom_site_site_symmetry_order
_atom_site_calc_flag
_atom_site_refinement_flags_posn
_atom_site_refinement_flags_adp
_atom_site_refinement_flags_occupancy
_atom_site_disorder_assembly
_atom_site_disorder_group
Pd1 Pd 0.58579(2) 0.66293(2) 0.38569(2) 0.01802(12) Uani 1 1 d . . . . .
P2 P 0.75841(8) 0.63200(6) 0.34966(3) 0.0163(2) Uani 1 1 d . . . . .
P1 P 0.39308(9) 0.67113(6) 0.40449(4) 0.0188(2) Uani 1 1 d . . . . .
N2 N 0.7180(3) 0.5660(2) 0.30375(12) 0.0215(7) Uani 1 1 d . . . . .
N1 N 0.3294(3) 0.6072(2) 0.36195(13) 0.0243(7) Uani 1 1 d . . . . .
C1 C 0.5234(4) 0.5809(2) 0.33365(14) 0.0204(8) Uani 1 1 d . . . . .
C6 C 0.5991(4) 0.5420(3) 0.30128(14) 0.0192(8) Uani 1 1 d . . . . .
C5 C 0.5584(4) 0.4798(2) 0.26821(14) 0.0210(8) Uani 1 1 d . . . . .
H5 H 0.609612 0.453670 0.246744 0.025 Uiso 1 1 calc R . . . .
C2 C 0.4041(3) 0.5614(3) 0.33102(14) 0.0188(8) Uani 1 1 d . . . . .
C3 C 0.3622(4) 0.4985(3) 0.29935(14) 0.0225(8) Uani 1 1 d . . . . .
H3 H 0.283252 0.483490 0.298986 0.027 Uiso 1 1 calc R . . . .
C19 C 0.3463(4) 0.6186(3) 0.46170(15) 0.0262(9) Uani 1 1 d . . . . .
C4 C 0.4407(4) 0.4587(2) 0.26843(15) 0.0226(8) Uani 1 1 d . . . . .
H4 H 0.413398 0.416682 0.247295 0.027 Uiso 1 1 calc R . . . .
C7 C 0.8318(4) 0.7261(2) 0.31963(15) 0.0211(8) Uani 1 1 d . . . . .
C15 C 0.3263(4) 0.7809(3) 0.39472(17) 0.0257(9) Uani 1 1 d . . . . .
C11 C 0.8621(4) 0.5639(3) 0.38562(14) 0.0209(8) Uani 1 1 d . . . . .
C10 C 0.8850(4) 0.7860(3) 0.35777(17) 0.0272(9) Uani 1 1 d . . . . .
H10A H 0.829109 0.794839 0.382890 0.041 Uiso 1 1 calc GR . . . .
H10B H 0.904729 0.841020 0.343664 0.041 Uiso 1 1 calc GR . . . .
H10C H 0.954385 0.759519 0.370593 0.041 Uiso 1 1 calc GR . . . .
C13 C 0.8805(5) 0.6054(3) 0.43492(16) 0.0325(10) Uani 1 1 d . . . . .
H13A H 0.920677 0.659924 0.431342 0.049 Uiso 1 1 calc GR . . . .
H13B H 0.926473 0.567058 0.454448 0.049 Uiso 1 1 calc GR . . . .
H13C H 0.805853 0.615134 0.449768 0.049 Uiso 1 1 calc GR . . . .
C21 C 0.3860(5) 0.5236(3) 0.45674(18) 0.0341(10) Uani 1 1 d . . . . .
H21A H 0.345828 0.497008 0.430412 0.051 Uiso 1 1 calc GR . . . .
H21B H 0.367947 0.492524 0.485536 0.051 Uiso 1 1 calc GR . . . .
H21C H 0.468911 0.521781 0.451185 0.051 Uiso 1 1 calc GR . . . .
C8 C 0.9239(4) 0.7014(3) 0.28226(17) 0.0300(10) Uani 1 1 d . . . . .
H8A H 0.989857 0.674834 0.297758 0.045 Uiso 1 1 calc GR . . . .
H8B H 0.949100 0.752772 0.265682 0.045 Uiso 1 1 calc GR . . . .
H8C H 0.890478 0.661049 0.259913 0.045 Uiso 1 1 calc GR . . . .
C12 C 0.9809(4) 0.5473(3) 0.36219(17) 0.0314(10) Uani 1 1 d . . . . .
H12A H 0.969206 0.524425 0.330688 0.047 Uiso 1 1 calc GR . . . .
H12B H 1.024382 0.506146 0.380899 0.047 Uiso 1 1 calc GR . . . .
H12C H 1.023697 0.601023 0.360255 0.047 Uiso 1 1 calc GR . . . .
C9 C 0.7319(4) 0.7744(3) 0.29439(18) 0.0327(10) Uani 1 1 d . . . . .
H9A H 0.698044 0.737347 0.270526 0.049 Uiso 1 1 calc GR . . . .
H9B H 0.762112 0.826134 0.279557 0.049 Uiso 1 1 calc GR . . . .
H9C H 0.673050 0.790151 0.317282 0.049 Uiso 1 1 calc GR . . . .
C18 C 0.3560(5) 0.8413(3) 0.43651(19) 0.0356(11) Uani 1 1 d . . . . .
H18A H 0.312528 0.823667 0.464183 0.053 Uiso 1 1 calc GR . . . .
H18B H 0.335711 0.900081 0.428328 0.053 Uiso 1 1 calc GR . . . .
H18C H 0.438375 0.837933 0.443194 0.053 Uiso 1 1 calc GR . . . .
C14 C 0.7988(5) 0.4764(3) 0.39311(19) 0.0362(11) Uani 1 1 d . . . . .
H14A H 0.722831 0.486727 0.406698 0.054 Uiso 1 1 calc GR . . . .
H14B H 0.843859 0.440504 0.414311 0.054 Uiso 1 1 calc GR . . . .
H14C H 0.790135 0.447342 0.362994 0.054 Uiso 1 1 calc GR . . . .
C17 C 0.1934(4) 0.7788(3) 0.3861(2) 0.0376(12) Uani 1 1 d . . . . .
H17A H 0.175939 0.738133 0.361118 0.056 Uiso 1 1 calc GR . . . .
H17B H 0.167015 0.835800 0.376990 0.056 Uiso 1 1 calc GR . . . .
H17C H 0.154285 0.761280 0.414852 0.056 Uiso 1 1 calc GR . . . .
C16 C 0.3858(5) 0.8149(3) 0.34905(18) 0.0350(11) Uani 1 1 d . . . . .
H16A H 0.468426 0.820980 0.354503 0.052 Uiso 1 1 calc GR . . . .
H16B H 0.353163 0.870430 0.340681 0.052 Uiso 1 1 calc GR . . . .
H16C H 0.372862 0.774392 0.323493 0.052 Uiso 1 1 calc GR . . . .
C22 C 0.4111(5) 0.6600(3) 0.50379(17) 0.0345(11) Uani 1 1 d . . . . .
H22A H 0.493636 0.660980 0.497256 0.052 Uiso 1 1 calc GR . . . .
H22B H 0.396765 0.626553 0.532119 0.052 Uiso 1 1 calc GR . . . .
H22C H 0.383475 0.718464 0.508389 0.052 Uiso 1 1 calc GR . . . .
C20 C 0.2138(5) 0.6208(4) 0.4704(2) 0.0457(14) Uani 1 1 d . . . . .
H20A H 0.190228 0.679157 0.478084 0.069 Uiso 1 1 calc GR . . . .
H20B H 0.194588 0.582767 0.496422 0.069 Uiso 1 1 calc GR . . . .
H20C H 0.173644 0.601892 0.442169 0.069 Uiso 1 1 calc GR . . . .
H1 H 0.257(5) 0.597(3) 0.3618(19) 0.025(13) Uiso 1 1 d . . . . .
H2 H 0.761(5) 0.549(4) 0.287(2) 0.030(15) Uiso 1 1 d . . . . .
H H 0.629(6) 0.728(4) 0.428(2) 0.056(19) Uiso 1 1 d . . . . .

loop_
_atom_site_aniso_label
_atom_site_aniso_U_11
_atom_site_aniso_U_22
_atom_site_aniso_U_33
_atom_site_aniso_U_23
_atom_site_aniso_U_13
_atom_site_aniso_U_12
Pd1 0.01393(18) 0.01993(17) 0.02021(17) -0.00506(10) 0.00024(10) -0.00013(10)
P2 0.0137(5) 0.0173(4) 0.0180(4) -0.0032(3) 0.0001(3) -0.0001(4)
P1 0.0132(5) 0.0224(5) 0.0206(5) -0.0021(4) 0.0011(4) 0.0014(4)
N2 0.0148(16) 0.0285(17) 0.0211(16) -0.0105(14) 0.0037(14) -0.0008(14)
N1 0.0123(17) 0.0315(18) 0.0292(19) -0.0064(15) -0.0013(14) -0.0016(15)
C1 0.023(2) 0.0182(16) 0.0202(18) -0.0022(15) -0.0005(16) -0.0004(16)
C6 0.020(2) 0.0191(17) 0.0186(18) 0.0003(15) -0.0036(15) -0.0021(15)
C5 0.027(2) 0.0181(17) 0.0181(18) -0.0005(15) -0.0021(16) 0.0008(16)
C2 0.0180(19) 0.0191(17) 0.0194(19) 0.0033(15) -0.0015(15) 0.0009(15)
C3 0.020(2) 0.0227(18) 0.0252(19) 0.0045(16) -0.0056(16) -0.0067(16)
C19 0.025(2) 0.032(2) 0.022(2) 0.0030(17) 0.0003(17) 0.0025(18)
C4 0.029(2) 0.0169(17) 0.0221(19) -0.0024(15) -0.0076(17) -0.0056(17)
C7 0.022(2) 0.0180(16) 0.0235(19) 0.0013(15) 0.0019(16) -0.0005(16)
C15 0.019(2) 0.0248(19) 0.034(2) -0.0012(18) -0.0014(17) 0.0025(17)
C11 0.021(2) 0.0199(18) 0.022(2) -0.0002(15) -0.0022(16) -0.0006(16)
C10 0.027(2) 0.0186(18) 0.036(2) -0.0031(17) 0.0000(19) -0.0011(18)
C13 0.038(3) 0.037(2) 0.022(2) -0.0035(18) -0.0071(19) 0.009(2)
C21 0.040(3) 0.028(2) 0.034(2) 0.0053(19) -0.002(2) -0.006(2)
C8 0.029(2) 0.030(2) 0.031(2) 0.0047(18) 0.0101(19) -0.0021(18)
C12 0.026(2) 0.037(2) 0.032(2) -0.0009(19) -0.0026(19) 0.014(2)
C9 0.025(2) 0.032(2) 0.041(2) 0.013(2) -0.005(2) 0.0016(19)
C18 0.040(3) 0.027(2) 0.040(3) -0.007(2) -0.001(2) 0.009(2)
C14 0.042(3) 0.022(2) 0.044(3) 0.0105(19) -0.006(2) -0.007(2)
C17 0.024(3) 0.034(2) 0.055(3) 0.005(2) -0.004(2) 0.008(2)
C16 0.038(3) 0.028(2) 0.039(3) 0.006(2) -0.002(2) 0.003(2)
C22 0.045(3) 0.036(2) 0.022(2) -0.0012(18) 0.000(2) 0.005(2)
C20 0.027(3) 0.071(4) 0.039(3) 0.019(3) 0.009(2) 0.002(3)

loop_
_atom_type_symbol
_atom_type_description
_atom_type_scat_dispersion_real
_atom_type_scat_dispersion_imag
_atom_type_scat_source
C C 0.0181 0.0091 'International Tables Vol C Tables 4.2.6.8 and 6.1.1.4'
H H 0.0000 0.0000 'International Tables Vol C Tables 4.2.6.8 and 6.1.1.4'
N N 0.0311 0.0180 'International Tables Vol C Tables 4.2.6.8 and 6.1.1.4'
P P 0.2955 0.4335 'International Tables Vol C Tables 4.2.6.8 and 6.1.1.4'
Pd Pd 0.1215 3.9337 'International Tables Vol C Tables 4.2.6.8 and 6.1.1.4'

loop_
_geom_angle_atom_site_label_1
_geom_angle_atom_site_label_2
_geom_angle_atom_site_label_3
_geom_angle
_geom_angle_site_symmetry_1
_geom_angle_site_symmetry_3
_geom_angle_publ_flag
P2 Pd1 P1 163.78(4) . . ?
P2 Pd1 H 101(2) . . ?
P1 Pd1 H 95(2) . . ?
C1 Pd1 P2 81.73(12) . . ?
C1 Pd1 P1 82.11(12) . . ?
C1 Pd1 H 177(2) . . ?
N2 P2 Pd1 103.09(13) . . ?
N2 P2 C7 103.92(18) . . ?
N2 P2 C11 104.23(18) . . ?
C7 P2 Pd1 115.39(13) . . ?
C7 P2 C11 112.99(19) . . ?
C11 P2 Pd1 115.23(13) . . ?
N1 P1 Pd1 102.64(13) . . ?
N1 P1 C19 103.3(2) . . ?
N1 P1 C15 104.0(2) . . ?
C19 P1 Pd1 116.88(15) . . ?
C15 P1 Pd1 114.30(15) . . ?
C15 P1 C19 113.4(2) . . ?
P2 N2 H2 122(4) . . ?
C6 N2 P2 117.0(3) . . ?
C6 N2 H2 121(4) . . ?
P1 N1 H1 122(4) . . ?
C2 N1 P1 117.5(3) . . ?
C2 N1 H1 120(4) . . ?
C6 C1 Pd1 120.8(3) . . ?
C6 C1 C2 118.7(4) . . ?
C2 C1 Pd1 120.5(3) . . ?
N2 C6 C5 121.8(4) . . ?
C1 C6 N2 117.1(4) . . ?
C1 C6 C5 121.1(4) . . ?
C6 C5 H5 120.8 . . ?
C4 C5 C6 118.4(4) . . ?
C4 C5 H5 120.8 . . ?
C1 C2 N1 116.8(4) . . ?
C1 C2 C3 121.1(4) . . ?
C3 C2 N1 122.1(4) . . ?
C2 C3 H3 120.7 . . ?
C4 C3 C2 118.7(4) . . ?
C4 C3 H3 120.7 . . ?
C21 C19 P1 104.4(3) . . ?
C22 C19 P1 110.1(3) . . ?
C22 C19 C21 108.8(4) . . ?
C22 C19 C20 110.2(4) . . ?
C20 C19 P1 114.1(3) . . ?
C20 C19 C21 109.1(4) . . ?
C5 C4 C3 121.8(4) . . ?
C5 C4 H4 119.1 . . ?
C3 C4 H4 119.1 . . ?
C10 C7 P2 109.0(3) . . ?
C8 C7 P2 115.1(3) . . ?
C8 C7 C10 110.7(4) . . ?
C8 C7 C9 108.3(4) . . ?
C9 C7 P2 104.4(3) . . ?
C9 C7 C10 109.0(3) . . ?
C18 C15 P1 110.1(3) . . ?
C18 C15 C17 110.5(4) . . ?
C18 C15 C16 109.5(4) . . ?
C17 C15 P1 114.0(3) . . ?
C17 C15 C16 108.1(4) . . ?
C16 C15 P1 104.3(3) . . ?
C13 C11 P2 109.8(3) . . ?
C13 C11 C14 107.7(4) . . ?
C12 C11 P2 114.9(3) . . ?
C12 C11 C13 109.5(4) . . ?
C12 C11 C14 109.3(4) . . ?
C14 C11 P2 105.3(3) . . ?
C7 C10 H10A 109.5 . . ?
C7 C10 H10B 109.5 . . ?
C7 C10 H10C 109.5 . . ?
H10A C10 H10B 109.5 . . ?
H10A C10 H10C 109.5 . . ?
H10B C10 H10C 109.5 . . ?
C11 C13 H13A 109.5 . . ?
C11 C13 H13B 109.5 . . ?
C11 C13 H13C 109.5 . . ?
H13A C13 H13B 109.5 . . ?
H13A C13 H13C 109.5 . . ?
H13B C13 H13C 109.5 . . ?
C19 C21 H21A 109.5 . . ?
C19 C21 H21B 109.5 . . ?
C19 C21 H21C 109.5 . . ?
H21A C21 H21B 109.5 . . ?
H21A C21 H21C 109.5 . . ?
H21B C21 H21C 109.5 . . ?
C7 C8 H8A 109.5 . . ?
C7 C8 H8B 109.5 . . ?
C7 C8 H8C 109.5 . . ?
H8A C8 H8B 109.5 . . ?
H8A C8 H8C 109.5 . . ?
H8B C8 H8C 109.5 . . ?
C11 C12 H12A 109.5 . . ?
C11 C12 H12B 109.5 . . ?
C11 C12 H12C 109.5 . . ?
H12A C12 H12B 109.5 . . ?
H12A C12 H12C 109.5 . . ?
H12B C12 H12C 109.5 . . ?
C7 C9 H9A 109.5 . . ?
C7 C9 H9B 109.5 . . ?
C7 C9 H9C 109.5 . . ?
H9A C9 H9B 109.5 . . ?
H9A C9 H9C 109.5 . . ?
H9B C9 H9C 109.5 . . ?
C15 C18 H18A 109.5 . . ?
C15 C18 H18B 109.5 . . ?
C15 C18 H18C 109.5 . . ?
H18A C18 H18B 109.5 . . ?
H18A C18 H18C 109.5 . . ?
H18B C18 H18C 109.5 . . ?
C11 C14 H14A 109.5 . . ?
C11 C14 H14B 109.5 . . ?
C11 C14 H14C 109.5 . . ?
H14A C14 H14B 109.5 . . ?
H14A C14 H14C 109.5 . . ?
H14B C14 H14C 109.5 . . ?
C15 C17 H17A 109.5 . . ?
C15 C17 H17B 109.5 . . ?
C15 C17 H17C 109.5 . . ?
H17A C17 H17B 109.5 . . ?
H17A C17 H17C 109.5 . . ?
H17B C17 H17C 109.5 . . ?
C15 C16 H16A 109.5 . . ?
C15 C16 H16B 109.5 . . ?
C15 C16 H16C 109.5 . . ?
H16A C16 H16B 109.5 . . ?
H16A C16 H16C 109.5 . . ?
H16B C16 H16C 109.5 . . ?
C19 C22 H22A 109.5 . . ?
C19 C22 H22B 109.5 . . ?
C19 C22 H22C 109.5 . . ?
H22A C22 H22B 109.5 . . ?
H22A C22 H22C 109.5 . . ?
H22B C22 H22C 109.5 . . ?
C19 C20 H20A 109.5 . . ?
C19 C20 H20B 109.5 . . ?
C19 C20 H20C 109.5 . . ?
H20A C20 H20B 109.5 . . ?
H20A C20 H20C 109.5 . . ?
H20B C20 H20C 109.5 . . ?

loop_
_geom_bond_atom_site_label_1
_geom_bond_atom_site_label_2
_geom_bond_distance
_geom_bond_site_symmetry_2
_geom_bond_publ_flag
Pd1 P2 2.2646(10) . ?
Pd1 P1 2.2653(10) . ?
Pd1 C1 2.055(4) . ?
Pd1 H 1.62(7) . ?
P2 N2 1.702(3) . ?
P2 C7 1.870(4) . ?
P2 C11 1.874(4) . ?
P1 N1 1.707(4) . ?
P1 C19 1.873(4) . ?
P1 C15 1.870(4) . ?
N2 C6 1.408(5) . ?
N2 H2 0.74(6) . ?
N1 C2 1.405(5) . ?
N1 H1 0.84(5) . ?
C1 C6 1.388(6) . ?
C1 C2 1.396(6) . ?
C6 C5 1.410(5) . ?
C5 H5 0.9300 . ?
C5 C4 1.382(6) . ?
C2 C3 1.396(6) . ?
C3 H3 0.9300 . ?
C3 C4 1.389(6) . ?
C19 C21 1.534(6) . ?
C19 C22 1.531(6) . ?
C19 C20 1.532(7) . ?
C4 H4 0.9300 . ?
C7 C10 1.536(6) . ?
C7 C8 1.532(6) . ?
C7 C9 1.534(6) . ?
C15 C18 1.532(6) . ?
C15 C17 1.537(6) . ?
C15 C16 1.541(7) . ?
C11 C13 1.537(6) . ?
C11 C12 1.528(6) . ?
C11 C14 1.540(6) . ?
C10 H10A 0.9600 . ?
C10 H10B 0.9600 . ?
C10 H10C 0.9600 . ?
C13 H13A 0.9600 . ?
C13 H13B 0.9600 . ?
C13 H13C 0.9600 . ?
C21 H21A 0.9600 . ?
C21 H21B 0.9600 . ?
C21 H21C 0.9600 . ?
C8 H8A 0.9600 . ?
C8 H8B 0.9600 . ?
C8 H8C 0.9600 . ?
C12 H12A 0.9600 . ?
C12 H12B 0.9600 . ?
C12 H12C 0.9600 . ?
C9 H9A 0.9600 . ?
C9 H9B 0.9600 . ?
C9 H9C 0.9600 . ?
C18 H18A 0.9600 . ?
C18 H18B 0.9600 . ?
C18 H18C 0.9600 . ?
C14 H14A 0.9600 . ?
C14 H14B 0.9600 . ?
C14 H14C 0.9600 . ?
C17 H17A 0.9600 . ?
C17 H17B 0.9600 . ?
C17 H17C 0.9600 . ?
C16 H16A 0.9600 . ?
C16 H16B 0.9600 . ?
C16 H16C 0.9600 . ?
C22 H22A 0.9600 . ?
C22 H22B 0.9600 . ?
C22 H22C 0.9600 . ?
C20 H20A 0.9600 . ?
C20 H20B 0.9600 . ?
C20 H20C 0.9600 . ?

loop_
_geom_torsion_atom_site_label_1
_geom_torsion_atom_site_label_2
_geom_torsion_atom_site_label_3
_geom_torsion_atom_site_label_4
_geom_torsion
_geom_torsion_site_symmetry_1
_geom_torsion_site_symmetry_2
_geom_torsion_site_symmetry_3
_geom_torsion_site_symmetry_4
_geom_torsion_publ_flag
Pd1 P2 N2 C6 -4.8(3) . . . . ?
Pd1 P2 C7 C10 74.2(3) . . . . ?
Pd1 P2 C7 C8 -160.7(3) . . . . ?
Pd1 P2 C7 C9 -42.1(3) . . . . ?
Pd1 P2 C11 C13 -52.9(3) . . . . ?
Pd1 P2 C11 C12 -176.9(3) . . . . ?
Pd1 P2 C11 C14 62.8(3) . . . . ?
Pd1 P1 N1 C2 5.8(3) . . . . ?
Pd1 P1 C19 C21 -56.9(3) . . . . ?
Pd1 P1 C19 C22 59.8(3) . . . . ?
Pd1 P1 C19 C20 -175.8(3) . . . . ?
Pd1 P1 C15 C18 -80.3(3) . . . . ?
Pd1 P1 C15 C17 154.8(3) . . . . ?
Pd1 P1 C15 C16 37.1(3) . . . . ?
Pd1 C1 C6 N2 -4.3(5) . . . . ?
Pd1 C1 C6 C5 174.4(3) . . . . ?
Pd1 C1 C2 N1 6.5(5) . . . . ?
Pd1 C1 C2 C3 -172.8(3) . . . . ?
P2 N2 C6 C1 6.1(5) . . . . ?
P2 N2 C6 C5 -172.5(3) . . . . ?
P1 N1 C2 C1 -8.2(5) . . . . ?
P1 N1 C2 C3 171.1(3) . . . . ?
N2 P2 C7 C10 -173.7(3) . . . . ?
N2 P2 C7 C8 -48.6(4) . . . . ?
N2 P2 C7 C9 70.0(3) . . . . ?
N2 P2 C11 C13 -165.1(3) . . . . ?
N2 P2 C11 C12 70.9(3) . . . . ?
N2 P2 C11 C14 -49.4(3) . . . . ?
N2 C6 C5 C4 179.0(4) . . . . ?
N1 P1 C19 C21 55.0(3) . . . . ?
N1 P1 C19 C22 171.6(3) . . . . ?
N1 P1 C19 C20 -64.0(4) . . . . ?
N1 P1 C15 C18 168.6(3) . . . . ?
N1 P1 C15 C17 43.7(4) . . . . ?
N1 P1 C15 C16 -74.0(3) . . . . ?
N1 C2 C3 C4 177.2(4) . . . . ?
C1 C6 C5 C4 0.5(6) . . . . ?
C1 C2 C3 C4 -3.5(6) . . . . ?
C6 C1 C2 N1 -175.2(4) . . . . ?
C6 C1 C2 C3 5.5(6) . . . . ?
C6 C5 C4 C3 1.6(6) . . . . ?
C2 C1 C6 N2 177.4(4) . . . . ?
C2 C1 C6 C5 -3.9(6) . . . . ?
C2 C3 C4 C5 -0.1(6) . . . . ?
C19 P1 N1 C2 -116.1(3) . . . . ?
C19 P1 C15 C18 57.1(4) . . . . ?
C19 P1 C15 C17 -67.7(4) . . . . ?
C19 P1 C15 C16 174.5(3) . . . . ?
C7 P2 N2 C6 -125.5(3) . . . . ?
C7 P2 C11 C13 82.8(3) . . . . ?
C7 P2 C11 C12 -41.2(4) . . . . ?
C7 P2 C11 C14 -161.6(3) . . . . ?
C15 P1 N1 C2 125.2(3) . . . . ?
C15 P1 C19 C21 166.9(3) . . . . ?
C15 P1 C19 C22 -76.5(4) . . . . ?
C15 P1 C19 C20 48.0(4) . . . . ?
C11 P2 N2 C6 115.9(3) . . . . ?
C11 P2 C7 C10 -61.4(3) . . . . ?
C11 P2 C7 C8 63.7(4) . . . . ?
C11 P2 C7 C9 -177.7(3) . . . . ?
